data_7220575
loop_
_publ_author_name
'Bera, Santu'
'Ambast, Deepak K. S.'
'Pal, Bipul'
'Haldar, Debasish'

_publ_section_title
;
 Assembly, growth and nonlinear thermo-optical properties of
 nitropeptides.
;
_journal_issue 26
_journal_name_full 'Physical chemistry chemical physics : PCCP'
_journal_page_first 16983
_journal_page_last 16990
_journal_paper_doi 10.1039/c5cp02218e
_journal_volume 17
_journal_year 2015
_chemical_absolute_configuration syn
_chemical_formula_moiety 'C14 H15 N3 O9'
_chemical_formula_sum 'C14 H15 N3 O9'
_chemical_formula_weight 369.29
_chemical_name_systematic
; 
 ? 
;
_space_group_IT_number 19
_symmetry_cell_setting orthorhombic
_symmetry_space_group_name_Hall 'P 2ac 2ab'
_symmetry_space_group_name_H-M 'P 21 21 21'
_atom_sites_solution_hydrogens geom
_atom_sites_solution_primary direct
_atom_sites_solution_secondary difmap
_audit_creation_method SHELXL-97
_audit_update_record
;
2014-07-09 deposited with the CCDC.
2015-05-27 downloaded from the CCDC.
;
_cell_angle_alpha 90.00
_cell_angle_beta 90.00
_cell_angle_gamma 90.00
_cell_formula_units_Z 8
_cell_length_a 8.759(4)
_cell_length_b 12.834(5)
_cell_length_c 30.603(13)
_cell_measurement_reflns_used 9865
_cell_measurement_temperature 100(2)
_cell_measurement_theta_max 26.09
_cell_measurement_theta_min 2.55
_cell_volume 3440(3)
_computing_cell_refinement 'Bruker SAINT'
_computing_data_collection 'Bruker APEX2'
_computing_data_reduction 'Bruker SAINT'
_computing_molecular_graphics 'Bruker SHELXTL'
_computing_publication_material 'Bruker SHELXTL'
_computing_structure_refinement 'SHELXL-97 (Sheldrick, 2008)'
_computing_structure_solution 'SHELXS-97 (Sheldrick, 2008)'
_diffrn_ambient_temperature 100(2)
_diffrn_measured_fraction_theta_full 0.993
_diffrn_measured_fraction_theta_max 0.993
_diffrn_measurement_device_type 'Bruker APEX-II CCD'
_diffrn_measurement_method '\f and \w scans'
_diffrn_radiation_monochromator graphite
_diffrn_radiation_source 'fine-focus sealed tube'
_diffrn_radiation_type MoK\a
_diffrn_radiation_wavelength 0.71073
_diffrn_reflns_av_R_equivalents 0.0289
_diffrn_reflns_av_sigmaI/netI 0.0231
_diffrn_reflns_limit_h_max 10
_diffrn_reflns_limit_h_min -3
_diffrn_reflns_limit_k_max 13
_diffrn_reflns_limit_k_min -15
_diffrn_reflns_limit_l_max 28
_diffrn_reflns_limit_l_min -37
_diffrn_reflns_number 32554
_diffrn_reflns_theta_full 26.15
_diffrn_reflns_theta_max 26.15
_diffrn_reflns_theta_min 1.72
_exptl_absorpt_coefficient_mu 0.121
_exptl_absorpt_correction_T_max 0.975
_exptl_absorpt_correction_T_min 0.962
_exptl_absorpt_correction_type multi-scan
_exptl_absorpt_process_details '(SADABS; BRUKER, 2008)'
_exptl_crystal_colour colourless
_exptl_crystal_density_diffrn 1.426
_exptl_crystal_density_meas 1.426
_exptl_crystal_density_method 'not measured'
_exptl_crystal_description cubic
_exptl_crystal_F_000 1536.0
_exptl_crystal_size_max 0.321
_exptl_crystal_size_mid 0.289
_exptl_crystal_size_min 0.212
_refine_diff_density_max 0.190
_refine_diff_density_min -0.191
_refine_diff_density_rms 0.040
_refine_ls_abs_structure_details 'Flack H D (1983), Acta Cryst. A39, 876-881'
_refine_ls_abs_structure_Flack 0.001(2)
_refine_ls_extinction_coef 0.0041(10)
_refine_ls_extinction_expression Fc^*^=kFc[1+0.001xFc^2^\l^3^/sin(2\q)]^-1/4^
_refine_ls_extinction_method SHELXL
_refine_ls_goodness_of_fit_ref 0.962
_refine_ls_hydrogen_treatment constr
_refine_ls_matrix_type full
_refine_ls_number_parameters 474
_refine_ls_number_reflns 6529
_refine_ls_number_restraints 0
_refine_ls_restrained_S_all 0.962
_refine_ls_R_factor_all 0.0581
_refine_ls_R_factor_gt 0.0501
_refine_ls_shift/su_max 0.000
_refine_ls_shift/su_mean 0.000
_refine_ls_structure_factor_coef Fsqd
_refine_ls_weighting_details 'calc w=1/[\s^2^(Fo^2^)+(0.0936P)^2^+1.6591P] where P=(Fo^2^+2Fc^2^)/3'
_refine_ls_weighting_scheme calc
_refine_ls_wR_factor_gt 0.1406
_refine_ls_wR_factor_ref 0.1528
_reflns_number_gt 5890
_reflns_number_total 6864
_reflns_threshold_expression >2sigma(I)
_cod_data_source_file c5cp02218e2.cif
_cod_data_source_block sb2
_cod_depositor_comments
;
The following automatic conversions were performed:

'_symmetry_cell_setting' value 'Orthorhombic' changed to
'orthorhombic' according to
/usr/data/users/saulius/crontab/automatic-downloads/rss-feeds/RSC/lib/dictionaries/cif_core.dic
dictionary named 'cif_core.dic' version 2.4.2 from 2011-04-26.

Automatic conversion script
Id: cif_fix_values 3271 2015-04-21 07:52:19Z andrius 

 Adding full bibliography for 7220573--7220575.cif.
;
_cod_original_sg_symbol_H-M 'P2(1)2(1)2(1) '
_cod_database_code 7220575
_exptl_crystal_f_000' 1537.01

loop_
_symmetry_equiv_pos_as_xyz
'x, y, z'
'x+1/2, -y+1/2, -z'
'-x, y+1/2, -z+1/2'
'-x+1/2, -y, z+1/2'

loop_
_atom_site_label
_atom_site_type_symbol
_atom_site_fract_x
_atom_site_fract_y
_atom_site_fract_z
_atom_site_U_iso_or_equiv
_atom_site_adp_type
_atom_site_occupancy
_atom_site_symmetry_multiplicity
_atom_site_calc_flag
_atom_site_refinement_flags
O1 O 1.2706(3) 0.7784(2) 0.32837(8) 0.0788(8) Uani 1 1 d .
N3 N 0.8320(3) 0.95545(18) 0.14744(7) 0.0447(5) Uani 1 1 d .
H3 H 0.8641 0.9017 0.1334 0.054 Uiso 1 1 calc R
O7 O 0.8758(3) 1.1974(3) 0.01280(11) 0.0956(10) Uani 1 1 d .
O3 O 1.0382(4) 0.8302(3) 0.33793(9) 0.0909(9) Uani 1 1 d .
O2 O 1.3716(5) 0.6370(4) 0.18170(13) 0.1368(18) Uani 1 1 d .
O4 O 1.2455(5) 0.6942(3) 0.12729(11) 0.1180(14) Uani 1 1 d .
O8 O 0.5778(3) 0.86387(18) 0.11303(8) 0.0667(7) Uani 1 1 d .
O6 O 1.0889(3) 1.1057(3) 0.01465(12) 0.0993(10) Uani 1 1 d .
O5 O 0.8434(3) 1.0459(2) 0.21138(8) 0.0714(7) Uani 1 1 d .
O10 O 0.4679(4) 0.9612(2) 0.21396(10) 0.0866(9) Uani 1 1 d .
O11 O 0.3289(3) 0.4344(2) 0.09424(11) 0.0853(8) Uani 1 1 d .
O12 O 0.3714(3) 0.5560(2) 0.04318(9) 0.0780(8) Uani 1 1 d .
O13 O 0.9010(3) 0.57546(19) 0.18603(6) 0.0650(7) Uani 1 1 d .
O14 O 0.6969(5) 0.7052(2) 0.37431(8) 0.1015(12) Uani 1 1 d .
O15 O 0.8341(4) 0.5892(3) 0.34398(8) 0.0897(10) Uani 1 1 d .
O16 O 0.4432(3) 0.9679(2) 0.28405(9) 0.0764(7) Uani 1 1 d .
O17 O 0.9789(3) 0.65177(19) 0.04218(7) 0.0648(6) Uani 1 1 d .
O18 O 0.9295(3) 0.79108(18) 0.08360(7) 0.0630(6) Uani 1 1 d .
N1 N 1.1467(3) 0.8079(2) 0.31490(9) 0.0587(7) Uani 1 1 d .
N2 N 1.2744(4) 0.6921(3) 0.16591(12) 0.0768(9) Uani 1 1 d .
O9 O 0.4895(3) 1.01477(19) 0.08752(9) 0.0706(7) Uani 1 1 d .
N4 N 0.4954(3) 0.9297(2) 0.25069(10) 0.0534(6) Uani 1 1 d .
N5 N 0.7579(3) 0.67478(19) 0.14143(7) 0.0472(6) Uani 1 1 d .
H5 H 0.6941 0.7256 0.1399 0.057 Uiso 1 1 calc R
N6 N 0.7518(3) 0.6645(2) 0.34241(8) 0.0566(7) Uani 1 1 d .
C1 C 1.1255(3) 0.8171(2) 0.26665(9) 0.0443(6) Uani 1 1 d .
C2 C 1.0214(3) 0.8890(2) 0.25045(9) 0.0415(6) Uani 1 1 d .
H2 H 0.9661 0.9315 0.2693 0.050 Uiso 1 1 calc R
C3 C 1.0015(3) 0.8961(2) 0.20509(8) 0.0393(5) Uani 1 1 d .
C4 C 0.8868(3) 0.9737(2) 0.18823(9) 0.0433(6) Uani 1 1 d .
C5 C 0.7206(3) 1.0236(2) 0.12661(10) 0.0479(7) Uani 1 1 d .
H5A H 0.6763 1.0664 0.1499 0.058 Uiso 1 1 calc R
C6 C 0.7950(4) 1.0994(3) 0.09411(12) 0.0632(8) Uani 1 1 d .
H6A H 0.7173 1.1459 0.0827 0.076 Uiso 1 1 calc R
H6B H 0.8697 1.1415 0.1095 0.076 Uiso 1 1 calc R
C7 C 0.8712(6) 1.0461(3) 0.05703(13) 0.0781(11) Uani 1 1 d .
H7A H 0.7943 1.0103 0.0399 0.094 Uiso 1 1 calc R
H7B H 0.9402 0.9938 0.0686 0.094 Uiso 1 1 calc R
C8 C 0.9610(4) 1.1188(3) 0.02699(12) 0.0695(10) Uani 1 1 d .
C9 C 0.9435(6) 1.2705(4) -0.01830(16) 0.0897(14) Uani 1 1 d .
H9A H 1.0145 1.3149 -0.0033 0.135 Uiso 1 1 calc R
H9B H 0.8645 1.3122 -0.0312 0.135 Uiso 1 1 calc R
H9C H 0.9959 1.2325 -0.0408 0.135 Uiso 1 1 calc R
C10 C 1.2101(3) 0.7508(2) 0.24047(10) 0.0489(7) Uani 1 1 d .
H10 H 1.2778 0.7024 0.2521 0.059 Uiso 1 1 calc R
C11 C 1.1881(3) 0.7609(2) 0.19586(10) 0.0481(7) Uani 1 1 d .
C12 C 1.0875(3) 0.8321(2) 0.17754(9) 0.0431(6) Uani 1 1 d .
H12A H 1.0773 0.8371 0.1474 0.052 Uiso 1 1 calc R
C13 C 0.5903(3) 0.9571(2) 0.10831(9) 0.0458(6) Uani 1 1 d .
C14 C 0.3548(4) 0.9620(4) 0.07062(15) 0.0801(12) Uani 1 1 d .
H14A H 0.3833 0.9183 0.0465 0.120 Uiso 1 1 calc R
H14B H 0.2818 1.0128 0.0609 0.120 Uiso 1 1 calc R
H14C H 0.3102 0.9201 0.0933 0.120 Uiso 1 1 calc R
C15 C 0.5930(3) 0.8354(2) 0.25520(9) 0.0407(6) Uani 1 1 d .
C16 C 0.6448(3) 0.7873(2) 0.21719(8) 0.0379(5) Uani 1 1 d .
H16 H 0.6173 0.8132 0.1899 0.045 Uiso 1 1 calc R
C17 C 0.7381(3) 0.70008(19) 0.22043(8) 0.0343(5) Uani 1 1 d .
C18 C 0.8063(3) 0.6438(2) 0.18108(8) 0.0375(5) Uani 1 1 d .
C19 C 0.8091(3) 0.6258(2) 0.10091(8) 0.0458(6) Uani 1 1 d .
H19 H 0.8665 0.5625 0.1080 0.055 Uiso 1 1 calc R
C20 C 0.6685(4) 0.5958(3) 0.07288(9) 0.0562(8) Uani 1 1 d .
H20A H 0.6073 0.6575 0.0677 0.067 Uiso 1 1 calc R
H20B H 0.7031 0.5699 0.0448 0.067 Uiso 1 1 calc R
C21 C 0.5699(4) 0.5132(3) 0.09470(10) 0.0601(8) Uani 1 1 d .
H21A H 0.6207 0.4462 0.0928 0.072 Uiso 1 1 calc R
H21B H 0.5579 0.5302 0.1254 0.072 Uiso 1 1 calc R
C22 C 0.4155(4) 0.5056(3) 0.07384(11) 0.0602(8) Uani 1 1 d .
C23 C 0.1749(5) 0.4218(5) 0.0784(2) 0.1134(19) Uani 1 1 d .
H23A H 0.1373 0.4876 0.0680 0.170 Uiso 1 1 calc R
H23B H 0.1108 0.3974 0.1017 0.170 Uiso 1 1 calc R
H23C H 0.1740 0.3721 0.0549 0.170 Uiso 1 1 calc R
C24 C 0.7753(3) 0.6603(2) 0.26170(8) 0.0366(5) Uani 1 1 d .
H24 H 0.8380 0.6022 0.2644 0.044 Uiso 1 1 calc R
C25 C 0.7163(3) 0.7095(2) 0.29856(8) 0.0403(6) Uani 1 1 d .
C26 C 0.6258(3) 0.7984(2) 0.29675(9) 0.0435(6) Uani 1 1 d .
H26 H 0.5895 0.8311 0.3218 0.052 Uiso 1 1 calc R
C27 C 0.9123(3) 0.6997(2) 0.07562(9) 0.0469(6) Uani 1 1 d .
C28 C 1.0806(5) 0.7163(4) 0.01563(13) 0.0824(12) Uani 1 1 d .
H28A H 1.0249 0.7748 0.0043 0.124 Uiso 1 1 calc R
H28B H 1.1199 0.6757 -0.0082 0.124 Uiso 1 1 calc R
H28C H 1.1637 0.7406 0.0333 0.124 Uiso 1 1 calc R

loop_
_atom_site_aniso_label
_atom_site_aniso_U_11
_atom_site_aniso_U_22
_atom_site_aniso_U_33
_atom_site_aniso_U_23
_atom_site_aniso_U_13
_atom_site_aniso_U_12
O1 0.0755(16) 0.096(2) 0.0650(15) 0.0236(15) -0.0273(13) -0.0137(15)
N3 0.0544(13) 0.0337(11) 0.0458(12) 0.0014(10) -0.0044(10) 0.0081(10)
O7 0.0816(18) 0.100(2) 0.105(2) 0.0599(19) 0.0181(16) 0.0200(17)
O3 0.100(2) 0.121(3) 0.0520(14) 0.0179(16) 0.0095(14) 0.0112(19)
O2 0.131(3) 0.156(4) 0.124(3) -0.049(3) -0.044(2) 0.101(3)
O4 0.148(3) 0.135(3) 0.0704(18) -0.031(2) -0.008(2) 0.077(3)
O8 0.0779(15) 0.0455(12) 0.0766(15) 0.0082(11) -0.0338(13) 0.0046(11)
O6 0.0660(16) 0.115(3) 0.117(2) 0.042(2) 0.0013(16) 0.0017(17)
O5 0.0980(18) 0.0585(14) 0.0578(13) -0.0195(12) -0.0157(12) 0.0304(13)
O10 0.108(2) 0.0783(18) 0.0741(17) 0.0111(15) -0.0004(15) 0.0481(17)
O11 0.0765(16) 0.0737(18) 0.106(2) 0.0180(17) 0.0111(15) -0.0095(14)
O12 0.0800(17) 0.094(2) 0.0598(14) 0.0105(14) -0.0025(12) -0.0056(15)
O13 0.0893(16) 0.0699(15) 0.0359(10) 0.0010(10) 0.0002(10) 0.0424(13)
O14 0.186(3) 0.0831(19) 0.0357(12) 0.0017(13) 0.0292(16) 0.038(2)
O15 0.123(2) 0.102(2) 0.0441(12) 0.0154(14) 0.0041(13) 0.059(2)
O16 0.0896(18) 0.0578(14) 0.0819(17) -0.0144(13) 0.0160(14) 0.0273(13)
O17 0.0916(16) 0.0547(13) 0.0482(12) -0.0087(11) 0.0202(11) -0.0053(12)
O18 0.0873(15) 0.0464(12) 0.0553(13) -0.0066(10) 0.0024(11) -0.0036(11)
N1 0.0717(17) 0.0581(16) 0.0464(14) 0.0129(13) -0.0063(13) -0.0155(14)
N2 0.0691(18) 0.080(2) 0.081(2) -0.0226(18) -0.0109(16) 0.0288(17)
O9 0.0682(14) 0.0540(14) 0.0897(18) 0.0156(13) -0.0241(12) 0.0111(11)
N4 0.0531(13) 0.0383(13) 0.0689(17) -0.0034(13) 0.0036(12) 0.0081(10)
N5 0.0635(14) 0.0474(14) 0.0307(10) 0.0003(10) -0.0010(10) 0.0192(11)
N6 0.0800(17) 0.0542(16) 0.0357(12) 0.0014(12) 0.0056(11) 0.0062(14)
C1 0.0510(14) 0.0403(14) 0.0414(14) 0.0074(12) -0.0078(11) -0.0130(12)
C2 0.0471(14) 0.0388(14) 0.0385(13) -0.0007(11) -0.0004(10) -0.0084(11)
C3 0.0423(12) 0.0347(13) 0.0409(13) -0.0005(11) -0.0037(10) -0.0061(10)
C4 0.0511(14) 0.0362(14) 0.0426(14) 0.0006(12) -0.0029(11) 0.0021(11)
C5 0.0558(16) 0.0398(15) 0.0481(15) 0.0065(13) -0.0037(12) 0.0114(12)
C6 0.075(2) 0.0472(17) 0.067(2) 0.0125(16) -0.0061(16) 0.0040(15)
C7 0.121(3) 0.0502(19) 0.063(2) 0.0099(18) 0.007(2) 0.005(2)
C8 0.072(2) 0.085(3) 0.0523(18) 0.0208(18) -0.0048(16) 0.0092(19)
C9 0.092(3) 0.086(3) 0.091(3) 0.045(3) -0.008(2) -0.011(2)
C10 0.0459(14) 0.0398(14) 0.0611(17) 0.0030(14) -0.0103(13) -0.0048(11)
C11 0.0465(14) 0.0447(15) 0.0530(16) -0.0069(13) -0.0053(12) 0.0013(11)
C12 0.0456(13) 0.0411(14) 0.0424(13) -0.0017(11) -0.0039(10) -0.0009(11)
C13 0.0570(15) 0.0443(15) 0.0362(13) 0.0072(12) -0.0024(11) 0.0144(12)
C14 0.068(2) 0.080(3) 0.093(3) 0.004(2) -0.029(2) 0.0134(19)
C15 0.0395(12) 0.0310(12) 0.0515(15) -0.0015(11) 0.0018(10) 0.0010(10)
C16 0.0402(12) 0.0372(13) 0.0363(12) 0.0039(11) -0.0011(10) 0.0004(10)
C17 0.0379(11) 0.0324(12) 0.0327(11) 0.0010(10) 0.0001(9) -0.0033(9)
C18 0.0453(12) 0.0369(13) 0.0303(11) 0.0010(10) 0.0004(9) 0.0046(10)
C19 0.0664(16) 0.0414(14) 0.0295(12) -0.0013(11) -0.0036(11) 0.0114(12)
C20 0.082(2) 0.0548(18) 0.0324(13) 0.0018(13) -0.0072(13) -0.0052(16)
C21 0.082(2) 0.0528(18) 0.0452(15) 0.0044(14) 0.0007(15) -0.0066(16)
C22 0.076(2) 0.0502(18) 0.0539(18) -0.0084(15) 0.0109(16) 0.0005(16)
C23 0.073(3) 0.111(4) 0.155(5) 0.024(4) 0.013(3) -0.005(3)
C24 0.0421(12) 0.0338(13) 0.0339(12) 0.0027(11) 0.0012(9) 0.0005(10)
C25 0.0501(13) 0.0389(13) 0.0320(12) 0.0023(11) 0.0019(10) -0.0040(11)
C26 0.0505(14) 0.0392(14) 0.0409(13) -0.0051(12) 0.0084(11) -0.0032(11)
C27 0.0603(15) 0.0488(17) 0.0317(12) -0.0051(12) -0.0061(11) 0.0068(13)
C28 0.095(3) 0.087(3) 0.065(2) 0.003(2) 0.027(2) -0.015(2)

loop_
_atom_type_symbol
_atom_type_description
_atom_type_scat_dispersion_real
_atom_type_scat_dispersion_imag
_atom_type_scat_source
C C 0.0033 0.0016 'International Tables Vol C Tables 4.2.6.8 and 6.1.1.4'
H H 0.0000 0.0000 'International Tables Vol C Tables 4.2.6.8 and 6.1.1.4'
N N 0.0061 0.0033 'International Tables Vol C Tables 4.2.6.8 and 6.1.1.4'
O O 0.0106 0.0060 'International Tables Vol C Tables 4.2.6.8 and 6.1.1.4'

loop_
_geom_angle_atom_site_label_1
_geom_angle_atom_site_label_2
_geom_angle_atom_site_label_3
_geom_angle
C4 N3 C5 122.4(2)
C4 N3 H3 118.8
C5 N3 H3 118.8
C8 O7 C9 118.2(3)
C22 O11 C23 116.6(4)
C27 O17 C28 115.7(3)
O3 N1 O1 124.9(3)
O3 N1 C1 117.2(3)
O1 N1 C1 118.0(3)
O2 N2 O4 123.5(4)
O2 N2 C11 117.5(3)
O4 N2 C11 119.0(3)
C13 O9 C14 117.0(3)
O10 N4 O16 124.3(3)
O10 N4 C15 118.0(3)
O16 N4 C15 117.7(3)
C18 N5 C19 122.8(2)
C18 N5 H5 118.6
C19 N5 H5 118.6
O14 N6 O15 123.5(3)
O14 N6 C25 118.5(3)
O15 N6 C25 118.0(2)
C10 C1 C2 123.6(3)
C10 C1 N1 117.2(3)
C2 C1 N1 119.2(3)
C1 C2 C3 118.6(3)
C1 C2 H2 120.7
C3 C2 H2 120.7
C12 C3 C2 119.5(2)
C12 C3 C4 122.8(2)
C2 C3 C4 117.7(2)
O5 C4 N3 123.5(3)
O5 C4 C3 120.6(2)
N3 C4 C3 115.9(2)
N3 C5 C13 108.9(2)
N3 C5 C6 112.3(3)
C13 C5 C6 115.6(3)
N3 C5 H5A 106.5
C13 C5 H5A 106.5
C6 C5 H5A 106.5
C7 C6 C5 113.2(3)
C7 C6 H6A 108.9
C5 C6 H6A 108.9
C7 C6 H6B 108.9
C5 C6 H6B 108.9
H6A C6 H6B 107.7
C6 C7 C8 114.3(3)
C6 C7 H7A 108.7
C8 C7 H7A 108.7
C6 C7 H7B 108.7
C8 C7 H7B 108.7
H7A C7 H7B 107.6
O6 C8 O7 122.0(4)
O6 C8 C7 126.0(4)
O7 C8 C7 111.8(3)
O7 C9 H9A 109.5
O7 C9 H9B 109.5
H9A C9 H9B 109.5
O7 C9 H9C 109.5
H9A C9 H9C 109.5
H9B C9 H9C 109.5
C1 C10 C11 116.0(3)
C1 C10 H10 122.0
C11 C10 H10 122.0
C10 C11 C12 123.2(3)
C10 C11 N2 118.9(3)
C12 C11 N2 117.8(3)
C11 C12 C3 119.1(3)
C11 C12 H12A 120.5
C3 C12 H12A 120.5
O8 C13 O9 123.6(3)
O8 C13 C5 125.1(3)
O9 C13 C5 111.3(2)
O9 C14 H14A 109.5
O9 C14 H14B 109.5
H14A C14 H14B 109.5
O9 C14 H14C 109.5
H14A C14 H14C 109.5
H14B C14 H14C 109.5
C26 C15 C16 123.1(2)
C26 C15 N4 118.8(2)
C16 C15 N4 118.1(2)
C17 C16 C15 119.3(2)
C17 C16 H16 120.3
C15 C16 H16 120.3
C16 C17 C24 119.6(2)
C16 C17 C18 123.7(2)
C24 C17 C18 116.6(2)
O13 C18 N5 122.7(2)
O13 C18 C17 120.6(2)
N5 C18 C17 116.7(2)
N5 C19 C27 110.2(2)
N5 C19 C20 109.5(2)
C27 C19 C20 110.2(2)
N5 C19 H19 109.0
C27 C19 H19 109.0
C20 C19 H19 109.0
C21 C20 C19 112.4(2)
C21 C20 H20A 109.1
C19 C20 H20A 109.1
C21 C20 H20B 109.1
C19 C20 H20B 109.1
H20A C20 H20B 107.9
C22 C21 C20 111.8(3)
C22 C21 H21A 109.3
C20 C21 H21A 109.3
C22 C21 H21B 109.3
C20 C21 H21B 109.3
H21A C21 H21B 107.9
O12 C22 O11 123.2(4)
O12 C22 C21 125.9(3)
O11 C22 C21 110.9(3)
O11 C23 H23A 109.5
O11 C23 H23B 109.5
H23A C23 H23B 109.5
O11 C23 H23C 109.5
H23A C23 H23C 109.5
H23B C23 H23C 109.5
C25 C24 C17 118.6(2)
C25 C24 H24 120.7
C17 C24 H24 120.7
C26 C25 C24 123.5(2)
C26 C25 N6 118.1(2)
C24 C25 N6 118.4(2)
C15 C26 C25 115.8(2)
C15 C26 H26 122.1
C25 C26 H26 122.1
O18 C27 O17 123.4(3)
O18 C27 C19 125.2(3)
O17 C27 C19 111.3(3)
O17 C28 H28A 109.5
O17 C28 H28B 109.5
H28A C28 H28B 109.5
O17 C28 H28C 109.5
H28A C28 H28C 109.5
H28B C28 H28C 109.5

loop_
_geom_bond_atom_site_label_1
_geom_bond_atom_site_label_2
_geom_bond_distance
O1 N1 1.221(4)
N3 C4 1.358(4)
N3 C5 1.457(3)
N3 H3 0.8600
O7 C8 1.328(5)
O7 C9 1.462(5)
O3 N1 1.218(4)
O2 N2 1.208(4)
O4 N2 1.209(5)
O8 C13 1.210(4)
O6 C8 1.194(5)
O5 C4 1.227(4)
O10 N4 1.219(4)
O11 C22 1.342(4)
O11 C23 1.443(6)
O12 C22 1.203(4)
O13 C18 1.216(3)
O14 N6 1.207(4)
O15 N6 1.207(4)
O16 N4 1.221(4)
O17 C27 1.329(3)
O17 C28 1.463(4)
O18 C27 1.207(4)
N1 C1 1.493(4)
N2 C11 1.480(4)
O9 C13 1.316(3)
O9 C14 1.456(5)
N4 C15 1.488(4)
N5 C18 1.345(3)
N5 C19 1.460(3)
N5 H5 0.8600
N6 C25 1.494(4)
C1 C10 1.384(4)
C1 C2 1.388(4)
C2 C3 1.402(4)
C2 H2 0.9300
C3 C12 1.397(4)
C3 C4 1.506(4)
C5 C13 1.532(4)
C5 C6 1.536(5)
C5 H5A 0.9800
C6 C7 1.483(5)
C6 H6A 0.9700
C6 H6B 0.9700
C7 C8 1.527(6)
C7 H7A 0.9700
C7 H7B 0.9700
C9 H9A 0.9600
C9 H9B 0.9600
C9 H9C 0.9600
C10 C11 1.385(4)
C10 H10 0.9300
C11 C12 1.388(4)
C12 H12A 0.9300
C14 H14A 0.9600
C14 H14B 0.9600
C14 H14C 0.9600
C15 C26 1.387(4)
C15 C16 1.393(4)
C16 C17 1.389(4)
C16 H16 0.9300
C17 C24 1.400(3)
C17 C18 1.526(3)
C19 C27 1.522(4)
C19 C20 1.550(4)
C19 H19 0.9800
C20 C21 1.521(5)
C20 H20A 0.9700
C20 H20B 0.9700
C21 C22 1.499(5)
C21 H21A 0.9700
C21 H21B 0.9700
C23 H23A 0.9600
C23 H23B 0.9600
C23 H23C 0.9600
C24 C25 1.392(4)
C24 H24 0.9300
C25 C26 1.391(4)
C26 H26 0.9300
C28 H28A 0.9600
C28 H28B 0.9600
C28 H28C 0.9600
